data_7155488
loop_
_publ_author_name
'Verhasselt, Sigrid'
'Roman, Bart I.'
'De Wever, Olivier'
'Van Hecke, Kristof'
'Van Deun, Rik'
'Bracke, Marc E.'
'Stevens, Christian V.'

_publ_section_title
;
 Discovery of (S)-3'-hydroxyblebbistatin and (S)-3'-aminoblebbistatin:
 polar myosin II inhibitors with superior research tool properties.
;
_journal_issue 9
_journal_name_full 'Organic &amp; biomolecular chemistry'
_journal_page_first 2104
_journal_page_last 2118
_journal_paper_doi 10.1039/c7ob00006e
_journal_volume 15
_journal_year 2017
_chemical_absolute_configuration ad
_chemical_formula_moiety 'C18 H16 N2 O3'
_chemical_formula_sum 'C18 H16 N2 O3'
_chemical_formula_weight 308.33
_chemical_name_systematic
;
 ?
;
_space_group_crystal_system orthorhombic
_space_group_IT_number 19
_space_group_name_Hall 'P 2ac 2ab'
_space_group_name_H-M_alt 'P 21 21 21'
_symmetry_space_group_name_Hall 'P 2ac 2ab'
_symmetry_space_group_name_H-M 'P 21 21 21'
_atom_sites_solution_hydrogens geom
_audit_creation_date 2015-12-05
_audit_creation_method
;
Olex2 1.2
(compiled 2015.09.30 svn.r3233 for OlexSys, GUI svn.r5103)
;
_audit_update_record
;
2016-06-15 deposited with the CCDC.
2017-02-07 downloaded from the CCDC.
;
_cell_angle_alpha 90
_cell_angle_beta 90
_cell_angle_gamma 90
_cell_formula_units_Z 4
_cell_length_a 4.87924(5)
_cell_length_b 14.43858(15)
_cell_length_c 20.3657(2)
_cell_measurement_reflns_used 26458
_cell_measurement_temperature 100.0(1)
_cell_measurement_theta_max 75.0550
_cell_measurement_theta_min 3.7080
_cell_volume 1434.75(3)
_computing_cell_refinement 'CrysAlisPro 1.171.38.41 (Rigaku OD, 2015)'
_computing_data_collection 'CrysAlisPro 1.171.38.41 (Rigaku OD, 2015)'
_computing_data_reduction 'CrysAlisPro 1.171.38.41 (Rigaku OD, 2015)'
_computing_molecular_graphics 'Olex2 (Dolomanov et al., 2009)'
_computing_publication_material 'Olex2 (Dolomanov et al., 2009)'
_computing_structure_refinement 'ShelXL (Sheldrick, 2015)'
_computing_structure_solution 'ShelXS (Sheldrick, 2008)'
_diffrn_ambient_environment N~2~
_diffrn_ambient_temperature 100.0(1)
_diffrn_detector 'CCD plate'
_diffrn_detector_area_resol_mean 10.4839
_diffrn_detector_type Atlas
_diffrn_measured_fraction_theta_full 1.000
_diffrn_measured_fraction_theta_max 0.999
_diffrn_measurement_details
;
List of Runs (angles in degrees, time in seconds):

  # Type    Start    End  Width  t~exp~   \w     \q     \k     \f   Frames
#--------------------------------------------------------------------------
  1  \w    -32.00  73.00   1.00    1.00    --   41.93 -70.00  -7.00  105
  2  \w     96.00 178.00   1.00    2.50    --  109.13  80.00-121.00   82
  3  \w     78.00 178.00   1.00    2.50    --  109.13  70.00 123.00  100
  4  \w     35.00 141.00   1.00    2.50    --  109.13 -72.00-132.00  106
  5  \w    -96.00  -2.00   1.00    1.00    --  -41.93 125.00 -60.00   94
  6  \w     23.00  98.00   1.00    1.00    --   41.93-125.00 120.00   75
  7  \w     23.00  98.00   1.00    1.00    --   41.93-125.00-120.00   75
  8  \w     33.00  91.00   1.00    2.50    --  109.13 -30.00-120.00   58
  9  \w     33.00  91.00   1.00    2.50    --  109.13 -30.00-180.00   58
 10  \w     33.00  91.00   1.00    2.50    --  109.13 -30.00 120.00   58
 11  \w   -116.00 -17.00   1.00    1.00    --  -41.93 -38.00-150.00   99
 12  \w   -118.00  -9.00   1.00    1.00    --  -41.93 -77.00 120.00  109
 13  \w   -116.00 -11.00   1.00    1.00    --  -41.93 -70.00  -7.00  105
 14  \w     36.00 121.00   1.00    2.50    --  109.13-125.00-180.00   85
 15  \w     81.00 178.00   1.00    2.50    --  109.13  30.00 -30.00   97
 16  \w     81.00 178.00   1.00    2.50    --  109.13  30.00  60.00   97
 17  \w     26.00 109.00   1.00    2.50    --  109.13 -94.00  30.00   83
 18  \w     83.00 178.00   1.00    2.50    --  109.13  45.00-120.00   95
 19  \w     77.00 178.00   1.00    2.50    --  109.13  77.00-180.00  101
 20  \w    -50.00  32.00   1.00    1.00    --  -41.93  38.00 -90.00   82
 21  \w   -118.00 -83.00   1.00    1.00    --  -41.93 -77.00 -30.00   35
 22  \w   -116.00 -11.00   1.00    1.00    --  -41.93 -72.00-132.00  105
 23  \w     63.00  88.00   1.00    2.50    --  109.13 -70.00  -7.00   25
 24  \w   -114.00 -14.00   1.00    1.00    --  -42.05 -57.00  30.00  100
 25  \w   -118.00  -9.00   1.00    1.00    --  -42.05 -77.00 -90.00  109
 26  \w    -50.00  32.00   1.00    1.00    --  -42.05  38.00-180.00   82
 27  \w   -114.00 -14.00   1.00    1.00    --  -42.05 -57.00  90.00  100
 28  \w   -118.00  -9.00   1.00    1.00    --  -42.05 -77.00   0.00  109
 29  \w   -114.00 -14.00   1.00    1.00    --  -42.05 -57.00 120.00  100
 30  \w      9.00 118.00   1.00    1.00    --   42.05  77.00 -60.00  109
 31  \w     11.00 116.00   1.00    1.00    --   42.05  72.00  -1.00  105
 32  \w     18.00 116.00   1.00    1.00    --   42.05  38.00-120.00   98
 33  \w     26.00 109.00   1.00    2.50    --  109.13 -94.00-150.00   83
 34  \w     80.00 178.00   1.00    2.50    --  109.13  61.00 -90.00   98
 35  \w     83.00 178.00   1.00    2.50    --  109.13  45.00-180.00   95
 36  \w     77.00 178.00   1.00    2.50    --  109.13  77.00 -30.00  101
 37  \w     80.00 178.00   1.00    2.50    --  109.13  61.00  60.00   98
 38  \w     80.00 178.00   1.00    2.50    --  109.13  61.00  90.00   98
 39  \w     36.00  98.00   1.00    2.50    --  109.13 -45.00   0.00   62
 40  \w     77.00 178.00   1.00    2.50    --  109.13  77.00 -60.00  101
 41  \w     78.00 178.00   1.00    2.50    --  109.13  72.00  -1.00  100
 42  \w   -122.00  -1.00   1.00    1.00    --  -42.05 -19.00  60.00  121
 43  \w     63.00  88.00   1.00    2.50    --  109.13 -70.00  -7.00   25
 44  \w   -114.00 -14.00   1.00    1.00    --  -42.05 -57.00-150.00  100
 45  \w   -114.00 -14.00   1.00    1.00    --  -42.05 -57.00 150.00  100
 46  \w     18.00 116.00   1.00    1.00    --   42.05  38.00 -60.00   98
 47  \w    -46.00 130.00   1.00    1.00    --   42.05   0.00 -90.00  176
 48  \w      9.00 118.00   1.00    1.00    --   42.05  77.00 120.00  109
 49  \w    -46.00 130.00   1.00    1.00    --   42.05   0.00-180.00  176
 50  \w    -46.00 130.00   1.00    1.00    --   42.05   0.00-120.00  176
 51  \w    -46.00 130.00   1.00    1.00    --   42.05   0.00-150.00  176
 52  \w     18.00 116.00   1.00    1.00    --   42.05  38.00 150.00   98
 53  \w    -46.00 130.00   1.00    1.00    --   42.05   0.00 -60.00  176
 54  \w    -46.00 130.00   1.00    1.00    --   42.05   0.00 -30.00  176
 55  \w    -46.00 130.00   1.00    1.00    --   42.05   0.00   0.00  176
 56  \w    -46.00 130.00   1.00    1.00    --   42.05   0.00  30.00  176
 57  \w    -46.00 114.00   1.00    1.00    --   42.05   0.00  60.00  160
 58  \w     18.00 116.00   1.00    1.00    --   42.05  38.00-180.00   98
 59  \w     63.00  88.00   1.00    2.50    --  109.13 -70.00  -7.00   25
 60  \w   -130.00 -78.00   1.00    1.00    --  -42.05   0.00-180.00   52
 61  \w    -46.00 130.00   1.00    1.00    --   42.05   0.00-120.00  176
 62  \w    -46.00 130.00   1.00    1.00    --   42.05   0.00  30.00  176
 63  \w    -46.00 130.00   1.00    1.00    --   42.05   0.00 -60.00  176
 64  \w    -46.00 130.00   1.00    1.00    --   42.05   0.00 -30.00  176
 65  \w    -46.00 130.00   1.00    1.00    --   42.05   0.00   0.00  176
 66  \w    -46.00 130.00   1.00    1.00    --   42.05   0.00 -90.00  176
 67  \w    -46.00 130.00   1.00    1.00    --   42.05   0.00  60.00  176
 68  \w    -46.00 130.00   1.00    1.00    --   42.05   0.00  90.00  176
 69  \w    -46.00 130.00   1.00    1.00    --   42.05   0.00 120.00  176
 70  \w    -46.00 130.00   1.00    1.00    --   42.05   0.00 150.00  176
 71  \w    -46.00 130.00   1.00    1.00    --   42.05   0.00-150.00  176
 72  \w    -46.00 130.00   1.00    1.00    --   42.05   0.00-180.00  176
;
_diffrn_measurement_device 'four-circle diffractometer'
_diffrn_measurement_device_type 'SuperNova, Dual, Cu at zero, Atlas'
_diffrn_measurement_method '\w scans'
_diffrn_orient_matrix_type 'CrysAlisPro convention (1999,Acta A55,543-557)'
_diffrn_orient_matrix_UB_11 0.1327523000
_diffrn_orient_matrix_UB_12 0.0330126000
_diffrn_orient_matrix_UB_13 -0.0645215000
_diffrn_orient_matrix_UB_21 0.2113027000
_diffrn_orient_matrix_UB_22 -0.0789916000
_diffrn_orient_matrix_UB_23 0.0046030000
_diffrn_orient_matrix_UB_31 -0.1932876000
_diffrn_orient_matrix_UB_32 -0.0636968000
_diffrn_orient_matrix_UB_33 -0.0392443000
_diffrn_radiation_monochromator mirror
_diffrn_radiation_probe x-ray
_diffrn_radiation_type CuK\a
_diffrn_radiation_wavelength 1.54184
_diffrn_reflns_av_R_equivalents 0.1028
_diffrn_reflns_av_unetI/netI 0.0322
_diffrn_reflns_Laue_measured_fraction_full 1.000
_diffrn_reflns_Laue_measured_fraction_max 0.999
_diffrn_reflns_limit_h_max 6
_diffrn_reflns_limit_h_min -6
_diffrn_reflns_limit_k_max 18
_diffrn_reflns_limit_k_min -17
_diffrn_reflns_limit_l_max 25
_diffrn_reflns_limit_l_min -25
_diffrn_reflns_number 63297
_diffrn_reflns_point_group_measured_fraction_full 1.000
_diffrn_reflns_point_group_measured_fraction_max 0.995
_diffrn_reflns_theta_full 67.684
_diffrn_reflns_theta_max 75.399
_diffrn_reflns_theta_min 3.753
_diffrn_source 'micro-focus sealed X-ray tube'
_diffrn_source_type 'SuperNova (Cu) X-ray Source'
_exptl_absorpt_coefficient_mu 0.805
_exptl_absorpt_correction_T_max 0.993
_exptl_absorpt_correction_T_min 0.971
_exptl_absorpt_correction_type gaussian
_exptl_absorpt_process_details
;
CrysAlisPro 1.171.38.41 (Rigaku Oxford Diffraction, 2015)
Numerical absorption correction based on gaussian integration over
            a multifaceted crystal model
Empirical absorption correction using spherical harmonics,
 implemented in SCALE3 ABSPACK scaling algorithm.
;
_exptl_crystal_colour 'clear orange'
_exptl_crystal_colour_lustre clear
_exptl_crystal_colour_primary orange
_exptl_crystal_density_diffrn 1.427
_exptl_crystal_description plate
_exptl_crystal_F_000 648
_exptl_crystal_size_max 0.313
_exptl_crystal_size_mid 0.178
_exptl_crystal_size_min 0.066
_refine_diff_density_max 0.428
_refine_diff_density_min -0.297
_refine_diff_density_rms 0.059
_refine_ls_abs_structure_details
;
 Flack x determined using 1032 quotients [(I+)-(I-)]/[(I+)+(I-)]
 (Parsons and Flack (2004), Acta Cryst. A60, s61).
;
_refine_ls_abs_structure_Flack 0.14(15)
_refine_ls_extinction_method none
_refine_ls_goodness_of_fit_ref 1.033
_refine_ls_hydrogen_treatment constr
_refine_ls_matrix_type full
_refine_ls_number_parameters 211
_refine_ls_number_reflns 2948
_refine_ls_number_restraints 0
_refine_ls_restrained_S_all 1.033
_refine_ls_R_factor_all 0.0538
_refine_ls_R_factor_gt 0.0477
_refine_ls_shift/su_max 0.000
_refine_ls_shift/su_mean 0.000
_refine_ls_structure_factor_coef Fsqd
_refine_ls_weighting_details 'w=1/[\s^2^(Fo^2^)+(0.0769P)^2^+0.6716P] where P=(Fo^2^+2Fc^2^)/3'
_refine_ls_weighting_scheme calc
_refine_ls_wR_factor_gt 0.1217
_refine_ls_wR_factor_ref 0.1282
_reflns_Friedel_coverage 0.680
_reflns_Friedel_fraction_full 1.000
_reflns_Friedel_fraction_max 0.989
_reflns_number_gt 2694
_reflns_number_total 2948
_reflns_threshold_expression 'I > 2\s(I)'
_cod_data_source_file c7ob00006e2.cif
_cod_data_source_block cs031
_cod_depositor_comments 'Adding full bibliography for 7155488--7155489.cif.'
_cod_database_code 7155488
_shelxl_version_number 2013-4
_chemical_oxdiff_formula 'C18 H16 N2 O3'
_shelx_space_group_comment
;
The symmetry employed for this shelxl refinement is uniquely defined
by the following loop, which should always be used as a source of
symmetry information in preference to the above space-group names.
They are only intended as comments.
;
_reflns_odcompleteness_completeness 99.94
_reflns_odcompleteness_iscentric 1
_reflns_odcompleteness_theta 66.97
_olex2_refinement_description
;
1. Fixed Uiso
 At 1.2 times of:
  All C(H) groups, All C(H,H) groups
 At 1.5 times of:
  All C(H,H,H) groups, All O(H) groups
2.a Secondary CH2 refined with riding coordinates:
 C11(H11A,H11B), C12(H12A,H12B)
2.b Aromatic/amide H refined with riding coordinates:
 C2(H2A), C3(H3A), C5(H5), C14(H14), C16(H16), C17(H17), C18(H18)
2.c Idealised Me refined as rotating group:
 C7(H7A,H7B,H7C)
2.d Idealised tetrahedral OH refined as rotating group:
 O2(H2), O3(H3)
;
_olex2_exptl_crystal_mounting_method 'mounted on a nylon loop'
_olex2_submission_special_instructions 'No special instructions were received'
_oxdiff_exptl_absorpt_empirical_details
;
Empirical correction (ABSPACK) includes:
- Absorption correction using spherical harmonics
- Frame scaling
- Detector area scaling
;
_oxdiff_exptl_absorpt_empirical_full_max 1.420
_oxdiff_exptl_absorpt_empirical_full_min 0.696

loop_
_space_group_symop_operation_xyz
'x, y, z'
'-x+1/2, -y, z+1/2'
'x+1/2, -y+1/2, -z'
'-x, y+1/2, -z+1/2'

loop_
_atom_site_label
_atom_site_type_symbol
_atom_site_fract_x
_atom_site_fract_y
_atom_site_fract_z
_atom_site_U_iso_or_equiv
_atom_site_adp_type
_atom_site_occupancy
_atom_site_site_symmetry_order
_atom_site_calc_flag
_atom_site_refinement_flags_posn
O1 O -0.0474(4) 0.69240(14) 0.27530(11) 0.0216(5) Uani 1 1 d .
O2 O 0.4952(4) 0.59774(14) 0.23469(10) 0.0204(5) Uani 1 1 d .
H2 H 0.6316 0.6266 0.2494 0.031 Uiso 1 1 calc GR
O3 O 0.8165(5) 0.13769(15) 0.37585(11) 0.0308(6) Uani 1 1 d .
H3 H 0.7053 0.1277 0.3452 0.046 Uiso 1 1 calc GR
N1 N 0.5857(5) 0.59233(17) 0.39019(12) 0.0209(6) Uani 1 1 d .
N2 N 0.4862(5) 0.44767(16) 0.33988(12) 0.0186(5) Uani 1 1 d .
C1 C 0.5193(6) 0.6875(2) 0.38902(14) 0.0193(6) Uani 1 1 d .
C2 C 0.6620(7) 0.7450(2) 0.43200(15) 0.0216(6) Uani 1 1 d .
H2A H 0.8052 0.7200 0.4582 0.026 Uiso 1 1 calc R
C3 C 0.5982(7) 0.8378(2) 0.43711(15) 0.0222(7) Uani 1 1 d .
H3A H 0.7026 0.8757 0.4659 0.027 Uiso 1 1 calc R
C4 C 0.3842(7) 0.8780(2) 0.40116(15) 0.0226(7) Uani 1 1 d .
C5 C 0.2448(6) 0.8211(2) 0.35782(14) 0.0206(6) Uani 1 1 d .
H5 H 0.1000 0.8464 0.3323 0.025 Uiso 1 1 calc R
C6 C 0.3113(6) 0.7275(2) 0.35054(14) 0.0191(6) Uani 1 1 d .
C7 C 0.3045(8) 0.9776(2) 0.41103(17) 0.0305(7) Uani 1 1 d .
H7A H 0.1692 0.9819 0.4465 0.046 Uiso 1 1 calc GR
H7B H 0.2252 1.0020 0.3704 0.046 Uiso 1 1 calc GR
H7C H 0.4673 1.0138 0.4227 0.046 Uiso 1 1 calc GR
C8 C 0.1644(6) 0.6695(2) 0.30330(13) 0.0188(6) Uani 1 1 d .
C9 C 0.3072(6) 0.5780(2) 0.28783(14) 0.0185(6) Uani 1 1 d .
C10 C 0.4707(6) 0.5416(2) 0.34555(15) 0.0177(6) Uani 1 1 d .
C11 C 0.1333(6) 0.4968(2) 0.26776(15) 0.0199(6) Uani 1 1 d .
H11A H 0.0963 0.4978 0.2200 0.024 Uiso 1 1 calc R
H11B H -0.0432 0.4966 0.2917 0.024 Uiso 1 1 calc R
C12 C 0.3087(6) 0.4131(2) 0.28662(14) 0.0200(6) Uani 1 1 d .
H12A H 0.1926 0.3613 0.3021 0.024 Uiso 1 1 calc R
H12B H 0.4195 0.3917 0.2488 0.024 Uiso 1 1 calc R
C13 C 0.6639(6) 0.3860(2) 0.37375(14) 0.0183(6) Uani 1 1 d .
C14 C 0.6527(7) 0.2923(2) 0.35787(15) 0.0208(6) Uani 1 1 d .
H14 H 0.5260 0.2710 0.3258 0.025 Uiso 1 1 calc R
C15 C 0.8261(7) 0.23019(19) 0.38872(14) 0.0202(6) Uani 1 1 d .
C16 C 1.0165(7) 0.2603(2) 0.43474(15) 0.0227(6) Uani 1 1 d .
H16 H 1.1376 0.2176 0.4552 0.027 Uiso 1 1 calc R
C17 C 1.0267(7) 0.3536(2) 0.45019(14) 0.0229(6) Uani 1 1 d .
H17 H 1.1568 0.3747 0.4815 0.027 Uiso 1 1 calc R
C18 C 0.8507(6) 0.4173(2) 0.42090(14) 0.0222(6) Uani 1 1 d .
H18 H 0.8573 0.4809 0.4327 0.027 Uiso 1 1 calc R

loop_
_atom_site_aniso_label
_atom_site_aniso_U_11
_atom_site_aniso_U_22
_atom_site_aniso_U_33
_atom_site_aniso_U_23
_atom_site_aniso_U_13
_atom_site_aniso_U_12
O1 0.0169(10) 0.0206(11) 0.0274(11) 0.0016(8) -0.0026(8) 0.0015(8)
O2 0.0170(10) 0.0231(11) 0.0210(10) -0.0014(8) 0.0000(9) -0.0033(9)
O3 0.0349(14) 0.0236(11) 0.0341(13) -0.0025(9) -0.0085(11) 0.0037(11)
N1 0.0219(13) 0.0188(13) 0.0221(12) -0.0017(10) -0.0024(10) 0.0013(10)
N2 0.0162(12) 0.0164(12) 0.0233(12) 0.0000(9) -0.0022(10) -0.0016(10)
C1 0.0180(14) 0.0193(14) 0.0206(13) 0.0017(11) 0.0021(11) -0.0004(12)
C2 0.0203(15) 0.0247(15) 0.0199(13) 0.0002(11) -0.0023(12) -0.0013(13)
C3 0.0236(15) 0.0216(15) 0.0214(14) -0.0021(12) 0.0015(12) -0.0044(12)
C4 0.0234(16) 0.0210(15) 0.0232(14) -0.0018(11) 0.0035(12) -0.0032(12)
C5 0.0187(14) 0.0192(15) 0.0239(14) 0.0031(11) 0.0001(11) -0.0005(11)
C6 0.0169(14) 0.0197(15) 0.0205(13) -0.0008(11) 0.0009(12) -0.0007(12)
C7 0.0335(18) 0.0231(16) 0.0349(18) -0.0031(13) -0.0018(16) 0.0004(14)
C8 0.0153(14) 0.0206(14) 0.0205(13) 0.0031(11) 0.0014(11) -0.0008(12)
C9 0.0151(13) 0.0185(14) 0.0220(14) 0.0006(11) -0.0020(12) 0.0000(12)
C10 0.0134(13) 0.0178(14) 0.0219(13) 0.0012(10) 0.0007(11) 0.0014(11)
C11 0.0170(14) 0.0184(14) 0.0242(14) 0.0006(11) -0.0024(11) -0.0004(12)
C12 0.0175(14) 0.0179(14) 0.0247(14) -0.0002(11) -0.0015(12) -0.0002(12)
C13 0.0153(14) 0.0184(13) 0.0213(14) 0.0016(10) 0.0020(12) 0.0007(11)
C14 0.0170(14) 0.0211(15) 0.0242(14) -0.0005(11) -0.0010(12) 0.0009(12)
C15 0.0208(15) 0.0160(14) 0.0237(14) 0.0011(11) 0.0043(13) 0.0010(12)
C16 0.0189(15) 0.0252(15) 0.0240(14) 0.0038(12) -0.0009(12) 0.0045(13)
C17 0.0196(15) 0.0276(16) 0.0215(14) 0.0019(12) -0.0014(12) -0.0002(14)
C18 0.0221(15) 0.0221(15) 0.0223(14) -0.0004(11) 0.0004(12) -0.0010(13)

loop_
_atom_type_symbol
_atom_type_description
_atom_type_scat_dispersion_real
_atom_type_scat_dispersion_imag
_atom_type_scat_source
C C 0.0181 0.0091 'International Tables Vol C Tables 4.2.6.8 and 6.1.1.4'
H H 0.0000 0.0000 'International Tables Vol C Tables 4.2.6.8 and 6.1.1.4'
N N 0.0311 0.0180 'International Tables Vol C Tables 4.2.6.8 and 6.1.1.4'
O O 0.0492 0.0322 'International Tables Vol C Tables 4.2.6.8 and 6.1.1.4'

loop_
_exptl_crystal_face_index_h
_exptl_crystal_face_index_k
_exptl_crystal_face_index_l
_exptl_crystal_face_perp_dist
2 4 7 0.1328
-3 6 0 0.1574
3 -4 1 0.1047
0 8 6 0.0875
0 -8 -6 0.0728
0 0 13 0.0308
0 -1 -13 0.0282
1 1 -13 0.0342
0 8 -8 0.0736
-1 3 -12 0.0751
-2 -5 -8 0.1171
-2 4 9 0.1097
-3 -4 -3 0.1453
0 -7 9 0.0610

loop_
_geom_angle_atom_site_label_1
_geom_angle_atom_site_label_2
_geom_angle_atom_site_label_3
_geom_angle
C9 O2 H2 109.5
C15 O3 H3 109.5
C10 N1 C1 116.0(3)
C10 N2 C12 111.5(2)
C10 N2 C13 128.0(3)
C13 N2 C12 120.2(2)
C2 C1 N1 117.1(3)
C2 C1 C6 117.7(3)
C6 C1 N1 125.1(3)
C1 C2 H2A 119.5
C3 C2 C1 120.9(3)
C3 C2 H2A 119.5
C2 C3 H3A 119.0
C2 C3 C4 122.1(3)
C4 C3 H3A 119.0
C3 C4 C7 121.3(3)
C5 C4 C3 116.9(3)
C5 C4 C7 121.8(3)
C4 C5 H5 119.1
C4 C5 C6 121.8(3)
C6 C5 H5 119.1
C1 C6 C8 118.9(3)
C5 C6 C1 120.4(3)
C5 C6 C8 120.6(3)
C4 C7 H7A 109.5
C4 C7 H7B 109.5
C4 C7 H7C 109.5
H7A C7 H7B 109.5
H7A C7 H7C 109.5
H7B C7 H7C 109.5
O1 C8 C6 124.3(3)
O1 C8 C9 121.5(3)
C6 C8 C9 114.1(2)
O2 C9 C8 105.9(2)
O2 C9 C10 108.4(2)
O2 C9 C11 107.9(2)
C10 C9 C8 112.4(2)
C11 C9 C8 118.3(3)
C11 C9 C10 103.7(2)
N1 C10 N2 126.7(3)
N1 C10 C9 125.2(3)
N2 C10 C9 108.0(2)
C9 C11 H11A 111.1
C9 C11 H11B 111.1
C9 C11 C12 103.4(2)
H11A C11 H11B 109.0
C12 C11 H11A 111.1
C12 C11 H11B 111.1
N2 C12 C11 104.2(2)
N2 C12 H12A 110.9
N2 C12 H12B 110.9
C11 C12 H12A 110.9
C11 C12 H12B 110.9
H12A C12 H12B 108.9
C14 C13 N2 118.2(3)
C14 C13 C18 119.9(3)
C18 C13 N2 121.9(3)
C13 C14 H14 120.0
C15 C14 C13 120.0(3)
C15 C14 H14 120.0
O3 C15 C14 121.8(3)
O3 C15 C16 117.4(3)
C14 C15 C16 120.8(3)
C15 C16 H16 120.6
C17 C16 C15 118.8(3)
C17 C16 H16 120.6
C16 C17 H17 119.2
C16 C17 C18 121.5(3)
C18 C17 H17 119.2
C13 C18 H18 120.6
C17 C18 C13 118.9(3)
C17 C18 H18 120.6

loop_
_geom_bond_atom_site_label_1
_geom_bond_atom_site_label_2
_geom_bond_distance
O1 C8 1.226(4)
O2 H2 0.8400
O2 C9 1.447(3)
O3 H3 0.8400
O3 C15 1.362(3)
N1 C1 1.412(4)
N1 C10 1.296(4)
N2 C10 1.363(4)
N2 C12 1.475(4)
N2 C13 1.421(4)
C1 C2 1.394(4)
C1 C6 1.407(4)
C2 H2A 0.9500
C2 C3 1.380(4)
C3 H3A 0.9500
C3 C4 1.401(4)
C4 C5 1.385(4)
C4 C7 1.502(4)
C5 H5 0.9500
C5 C6 1.397(4)
C6 C8 1.464(4)
C7 H7A 0.9800
C7 H7B 0.9800
C7 H7C 0.9800
C8 C9 1.526(4)
C9 C10 1.515(4)
C9 C11 1.504(4)
C11 H11A 0.9900
C11 H11B 0.9900
C11 C12 1.531(4)
C12 H12A 0.9900
C12 H12B 0.9900
C13 C14 1.392(4)
C13 C18 1.399(4)
C14 H14 0.9500
C14 C15 1.384(4)
C15 C16 1.389(4)
C16 H16 0.9500
C16 C17 1.384(4)
C17 H17 0.9500
C17 C18 1.393(4)
C18 H18 0.9500

loop_
_geom_torsion_atom_site_label_1
_geom_torsion_atom_site_label_2
_geom_torsion_atom_site_label_3
_geom_torsion_atom_site_label_4
_geom_torsion
O1 C8 C9 O2 89.3(3)
O1 C8 C9 C10 -152.6(3)
O1 C8 C9 C11 -31.7(4)
O2 C9 C10 N1 86.9(4)
O2 C9 C10 N2 -90.0(3)
O2 C9 C11 C12 84.9(3)
O3 C15 C16 C17 -178.3(3)
N1 C1 C2 C3 -175.8(3)
N1 C1 C6 C5 173.7(3)
N1 C1 C6 C8 -5.7(4)
N2 C13 C14 C15 178.7(3)
N2 C13 C18 C17 -177.3(3)
C1 N1 C10 N2 -174.6(3)
C1 N1 C10 C9 9.1(4)
C1 C2 C3 C4 1.8(5)
C1 C6 C8 O1 167.5(3)
C1 C6 C8 C9 -16.1(4)
C2 C1 C6 C5 -2.7(4)
C2 C1 C6 C8 177.9(3)
C2 C3 C4 C5 -2.6(4)
C2 C3 C4 C7 175.5(3)
C3 C4 C5 C6 0.7(4)
C4 C5 C6 C1 1.9(4)
C4 C5 C6 C8 -178.7(3)
C5 C6 C8 O1 -12.0(4)
C5 C6 C8 C9 164.5(3)
C6 C1 C2 C3 0.9(4)
C6 C8 C9 O2 -87.2(3)
C6 C8 C9 C10 30.9(3)
C6 C8 C9 C11 151.8(3)
C7 C4 C5 C6 -177.3(3)
C8 C9 C10 N1 -29.8(4)
C8 C9 C10 N2 153.4(3)
C8 C9 C11 C12 -155.1(2)
C9 C11 C12 N2 25.4(3)
C10 N1 C1 C2 -173.5(3)
C10 N1 C1 C6 10.1(4)
C10 N2 C12 C11 -10.9(3)
C10 N2 C13 C14 -177.1(3)
C10 N2 C13 C18 1.5(5)
C10 C9 C11 C12 -30.0(3)
C11 C9 C10 N1 -158.6(3)
C11 C9 C10 N2 24.5(3)
C12 N2 C10 N1 174.8(3)
C12 N2 C10 C9 -8.4(3)
C12 N2 C13 C14 -3.8(4)
C12 N2 C13 C18 174.9(3)
C13 N2 C10 N1 -11.4(5)
C13 N2 C10 C9 165.4(3)
C13 N2 C12 C11 174.8(2)
C13 C14 C15 O3 178.2(3)
C13 C14 C15 C16 -1.3(4)
C14 C13 C18 C17 1.3(4)
C14 C15 C16 C17 1.2(5)
C15 C16 C17 C18 0.2(5)
C16 C17 C18 C13 -1.4(5)
C18 C13 C14 C15 0.0(4)

loop_
_exptl_oxdiff_crystal_face_indexfrac_h
_exptl_oxdiff_crystal_face_indexfrac_k
_exptl_oxdiff_crystal_face_indexfrac_l
_exptl_oxdiff_crystal_face_x
_exptl_oxdiff_crystal_face_y
_exptl_oxdiff_crystal_face_z
2.0015 3.9931 6.9937 -0.0537 0.1397 -0.9157
-3.0012 6.0028 0.0005 -0.2003 -1.1083 0.1977
3.0013 -4.0038 0.9982 0.2019 0.9551 -0.3643
0.0006 7.9952 5.9942 -0.1227 -0.6038 -0.7446
-0.0006 -7.9952 -5.9942 0.1227 0.6038 0.7446
0.0014 -0.0038 12.9969 -0.8385 0.0604 -0.5101
-0.0014 -0.9958 -12.9964 0.8055 0.0186 0.5737
0.9990 1.0017 -12.9987 1.0044 0.0721 0.2532
-0.0009 7.9993 -8.0024 0.7803 -0.6689 -0.1953
-1.0017 3.0041 -11.9975 0.7403 -0.5042 0.4731
-2.0016 -4.9924 -7.9929 0.0852 -0.0654 1.0186
-1.9999 3.9992 8.9982 -0.7140 -0.6971 -0.2213
-3.0015 -3.9926 -2.9934 -0.3371 -0.3326 0.9519
0.0010 -7.0000 9.0017 -0.8118 0.5946 0.0924
